data_7123009
loop_
_publ_author_name
'Saha, Monochura'
'Bandyopadhyay, Subhajit'

_publ_section_title
;
 A reversible photoresponsive activity of a carbonic anhydrase mimic
;
_journal_name_full 'Chemical Communications'
_journal_paper_doi 10.1039/C9CC00018F
_journal_year 2019
_chemical_absolute_configuration unk
_chemical_formula_moiety 'C20 H18 N6'
_chemical_formula_sum 'C20 H18 N6'
_chemical_formula_weight 342.40
_chemical_name_systematic
;
 ? 
;
_space_group_crystal_system orthorhombic
_space_group_IT_number 33
_space_group_name_Hall 'P -2n 2a'
_space_group_name_H-M_alt 'P 21 c n'
_symmetry_space_group_name_Hall 'P -2n 2a'
_symmetry_space_group_name_H-M 'P 21 c n'
_atom_sites_solution_hydrogens geom
_atom_sites_solution_primary iterative
_atom_sites_solution_secondary difmap
_audit_creation_date 2018-04-17
_audit_creation_method
;
  Olex2 1.2-ac2
  (compiled Nov  7 2012 10:32:32, GUI svn.r4372)
;
_audit_update_record
;
2018-06-01 deposited with the CCDC.    2019-02-18 downloaded from the CCDC.
;
_cell_angle_alpha 90.00
_cell_angle_beta 90.00
_cell_angle_gamma 90.00
_cell_formula_units_Z 4
_cell_length_a 21.6141(19)
_cell_length_b 5.8209(6)
_cell_length_c 14.1510(13)
_cell_measurement_reflns_used 2508
_cell_measurement_temperature 293(2)
_cell_measurement_theta_max 24.9350
_cell_measurement_theta_min 2.8160
_cell_volume 1780.4(3)
_computing_cell_refinement
;
CrysAlisPro, Agilent Technologies,
Version 1.171.37.33c (release 11-04-2014 CrysAlis171 .NET)
(compiled Apr 11 2014,15:12:41)
;
_computing_data_collection
;
CrysAlisPro, Agilent Technologies,
Version 1.171.37.33c (release 11-04-2014 CrysAlis171 .NET)
(compiled Apr 11 2014,15:12:41)
;
_computing_data_reduction
;
CrysAlisPro, Agilent Technologies,
Version 1.171.37.33c (release 11-04-2014 CrysAlis171 .NET)
(compiled Apr 11 2014,15:12:41)
;
_computing_molecular_graphics
;
O. V. Dolomanov, L. J. Bourhis, R. J. Gildea, J. A. K. Howard and H. Puschmann,
OLEX2: a complete structure solution, refinement and analysis program.
J. Appl. Cryst. (2009). 42, 339-341.
;
_computing_publication_material
;
O. V. Dolomanov, L. J. Bourhis, R. J. Gildea, J. A. K. Howard and H. Puschmann,
OLEX2: a complete structure solution, refinement and analysis program.
J. Appl. Cryst. (2009). 42, 339-341.
;
_computing_structure_refinement
;
SHELXL, G.M. Sheldrick, Acta Cryst.
(2008). A64, 112-122
;
_computing_structure_solution 'SUPERFLIP, J. Appl. Cryst. (2007) 40, 786-790'
_diffrn_ambient_temperature 293(2)
_diffrn_detector 'CCD plate'
_diffrn_detector_area_resol_mean 7.9580
_diffrn_detector_type Eos
_diffrn_measured_fraction_theta_full 0.8659
_diffrn_measured_fraction_theta_max 0.9259
_diffrn_measurement_details
;
#__ type_ start__ end____ width___ exp.time_
  1 omega  -20.00   29.00   1.0000   25.0000
omega____ theta____ kappa____ phi______ frames
    -      -26.9836  -99.0000  -90.0000 49

#__ type_ start__ end____ width___ exp.time_
  2 omega  -10.00  105.00   1.0000   25.0000
omega____ theta____ kappa____ phi______ frames
    -       28.4680   57.0000 -180.0000 115

#__ type_ start__ end____ width___ exp.time_
  3 omega  -10.00   20.00   1.0000   25.0000
omega____ theta____ kappa____ phi______ frames
    -       28.4680   57.0000   60.0000 30

#__ type_ start__ end____ width___ exp.time_
  4 omega  -20.00   85.00   1.0000   25.0000
omega____ theta____ kappa____ phi______ frames
    -       28.4680  -99.0000  150.0000 105
;
_diffrn_measurement_device 'four-circle diffractometer'
_diffrn_measurement_device_type 'SuperNova, Dual, Cu at zero, Eos'
_diffrn_measurement_method '\w scans'
_diffrn_orient_matrix_UB_11 -0.0319194000
_diffrn_orient_matrix_UB_12 -0.0214710000
_diffrn_orient_matrix_UB_13 0.0076952000
_diffrn_orient_matrix_UB_21 -0.0028829000
_diffrn_orient_matrix_UB_22 0.1073077000
_diffrn_orient_matrix_UB_23 0.0232858000
_diffrn_orient_matrix_UB_31 -0.0070607000
_diffrn_orient_matrix_UB_32 0.0535503000
_diffrn_orient_matrix_UB_33 -0.0437259000
_diffrn_radiation_monochromator mirror
_diffrn_radiation_probe x-ray
_diffrn_radiation_type 'Mo K\a'
_diffrn_radiation_wavelength 0.71073
_diffrn_reflns_av_R_equivalents 0.0758
_diffrn_reflns_av_unetI/netI 0.0739
_diffrn_reflns_limit_h_max 25
_diffrn_reflns_limit_h_min -25
_diffrn_reflns_limit_k_max 6
_diffrn_reflns_limit_k_min -6
_diffrn_reflns_limit_l_max 16
_diffrn_reflns_limit_l_min -16
_diffrn_reflns_number 5860
_diffrn_reflns_theta_full 25.01
_diffrn_reflns_theta_max 25.01
_diffrn_reflns_theta_min 2.88
_diffrn_source 'SuperNova (Mo) X-ray Source'
_exptl_absorpt_coefficient_mu 0.081
_exptl_absorpt_correction_T_max 1.00000
_exptl_absorpt_correction_T_min 0.50190
_exptl_absorpt_correction_type multi-scan
_exptl_absorpt_process_details
;
CrysAlisPro, Agilent Technologies,
Version 1.171.37.33c (release 11-04-2014 CrysAlis171 .NET)
(compiled Apr 11 2014,15:12:41)
Empirical absorption correction using spherical harmonics,
 implemented in SCALE3 ABSPACK scaling algorithm.
;
_exptl_crystal_colour yellow
_exptl_crystal_density_diffrn 1.277
_exptl_crystal_density_method 'not measured'
_exptl_crystal_description plate
_exptl_crystal_F_000 696
_exptl_crystal_size_max 0.2589
_exptl_crystal_size_mid 0.1589
_exptl_crystal_size_min 0.1129
_refine_diff_density_max 0.403
_refine_diff_density_min -0.154
_refine_diff_density_rms 0.043
_refine_ls_abs_structure_details 'Flack H D (1983), Acta Cryst. A39, 876-881'
_refine_ls_abs_structure_Flack -0.003(3)
_refine_ls_extinction_method none
_refine_ls_goodness_of_fit_ref 0.825
_refine_ls_hydrogen_treatment mixed
_refine_ls_matrix_type full
_refine_ls_number_parameters 289
_refine_ls_number_reflns 2956
_refine_ls_number_restraints 1
_refine_ls_restrained_S_all 0.824
_refine_ls_R_factor_all 0.0716
_refine_ls_R_factor_gt 0.0517
_refine_ls_shift/su_max 0.000
_refine_ls_shift/su_mean 0.000
_refine_ls_structure_factor_coef Fsqd
_refine_ls_weighting_details 'calc w=1/[\s^2^(Fo^2^)+(0.1000P)^2^+0.0000P] where P=(Fo^2^+2Fc^2^)/3'
_refine_ls_weighting_scheme calc
_refine_ls_wR_factor_gt 0.1256
_refine_ls_wR_factor_ref 0.1495
_reflns_number_gt 2154
_reflns_number_total 2956
_reflns_threshold_expression >2sigma(I)
_cod_data_source_file c9cc00018f2.cif
_cod_data_source_block 276b
_cod_database_code 7123009
_chemical_oxdiff_formula 'C H N'
_reflns_odcompleteness_completeness 96.59
_reflns_odcompleteness_iscentric 1
_reflns_odcompleteness_theta 26.32
_olex2_refinement_description
;
1. Fixed Uiso
 At 1.2 times of:
  H7 of C7, H8 of C8, H12 of C12, H13 of C13, H14 of C14, H15 of C15, {H16A,
  H16B} of C16, H1A of C1A, H19 of C19, H11 of C11, H4 of C4, {H3A,H3B} of C3,
  H2 of C2, H1 of C1, H18 of C18, H17 of C17
;

loop_
_space_group_symop_id
_space_group_symop_operation_xyz
1 'x, y, z'
2 'x+1/2, y+1/2, -z+1/2'
3 'x+1/2, -y, -z'
4 'x, -y+1/2, z+1/2'

loop_
_atom_site_label
_atom_site_type_symbol
_atom_site_fract_x
_atom_site_fract_y
_atom_site_fract_z
_atom_site_U_iso_or_equiv
_atom_site_adp_type
_atom_site_occupancy
_atom_site_symmetry_multiplicity
_atom_site_calc_flag
N1 N 0.77706(12) 0.3698(4) 0.94369(17) 0.0418(6) Uani 1 1 d
N2 N 0.56906(13) 0.5041(5) 0.6139(2) 0.0498(7) Uani 1 1 d
N3 N 0.41183(12) 0.6443(5) 0.3211(2) 0.0513(7) Uani 1 1 d
N4 N 0.62340(13) 0.5056(5) 0.64343(19) 0.0477(6) Uani 1 1 d
C5 C 0.55444(14) 0.6806(6) 0.5468(2) 0.0443(7) Uani 1 1 d
C6 C 0.71508(14) 0.1862(6) 0.8192(2) 0.0440(7) Uani 1 1 d
C7 C 0.69572(15) 0.3472(5) 0.7540(2) 0.0431(7) Uani 1 1 d
H7 H 0.7208(16) 0.477(6) 0.740(2) 0.052 Uiso 1 1 d
C8 C 0.49619(14) 0.6638(6) 0.5067(2) 0.0488(8) Uani 1 1 d
H8 H 0.4652(17) 0.522(6) 0.529(2) 0.059 Uiso 1 1 d
C9 C 0.47660(15) 0.8314(6) 0.4415(2) 0.0478(8) Uani 1 1 d
C10 C 0.63758(14) 0.3311(5) 0.7122(2) 0.0428(7) Uani 1 1 d
N11 N 0.78569(16) 0.6976(5) 1.0223(2) 0.0613(8) Uani 1 1 d
C12 C 0.67637(17) 0.0052(6) 0.8413(3) 0.0506(8) Uani 1 1 d
H12 H 0.6881(18) -0.102(7) 0.880(3) 0.061 Uiso 1 1 d
C13 C 0.59423(16) 0.8587(6) 0.5231(2) 0.0503(8) Uani 1 1 d
H13 H 0.6390(17) 0.858(6) 0.558(3) 0.060 Uiso 1 1 d
C14 C 0.79673(16) 0.5901(6) 0.9426(3) 0.0526(9) Uani 1 1 d
H14 H 0.8123(17) 0.647(7) 0.894(3) 0.063 Uiso 1 1 d
C15 C 0.44351(17) 0.6574(8) 0.2369(3) 0.0662(11) Uani 1 1 d
H15 H 0.469(2) 0.817(7) 0.219(3) 0.079 Uiso 1 1 d
C16 C 0.77835(15) 0.2084(6) 0.8642(2) 0.0487(8) Uani 1 1 d
H16A H 0.7935(17) 0.060(6) 0.882(2) 0.058 Uiso 1 1 d
H16B H 0.8137(18) 0.266(6) 0.817(2) 0.058 Uiso 1 1 d
C17 C 0.51646(18) 1.0092(6) 0.4186(3) 0.0558(9) Uani 1 1 d
H17 H 0.4980(17) 1.119(7) 0.367(3) 0.067 Uiso 1 1 d
C18 C 0.61837(16) -0.0128(6) 0.7992(2) 0.0524(8) Uani 1 1 d
H18 H 0.5931(19) -0.133(7) 0.810(2) 0.063 Uiso 1 1 d
C1 C 0.57443(19) 1.0236(7) 0.4590(3) 0.0584(9) Uani 1 1 d
H1 H 0.603(2) 1.167(7) 0.451(3) 0.070 Uiso 1 1 d
C2 C 0.75183(16) 0.3343(7) 1.0308(2) 0.0519(9) Uani 1 1 d
H2 H 0.7364(17) 0.194(7) 1.044(3) 0.062 Uiso 1 1 d
C3 C 0.41321(18) 0.8158(8) 0.3972(3) 0.0613(10) Uani 1 1 d
H3A H 0.3881(18) 0.736(7) 0.446(3) 0.074 Uiso 1 1 d
H3B H 0.3994(18) 0.975(7) 0.362(3) 0.074 Uiso 1 1 d
C4 C 0.3825(2) 0.4406(8) 0.3210(3) 0.0680(11) Uani 1 1 d
H4 H 0.361(2) 0.413(7) 0.382(3) 0.082 Uiso 1 1 d
C11 C 0.75766(17) 0.5335(7) 1.0774(3) 0.0579(10) Uani 1 1 d
H11 H 0.7460(19) 0.549(7) 1.133(3) 0.069 Uiso 1 1 d
N6 N 0.39268(18) 0.3226(6) 0.2433(3) 0.0824(11) Uani 1 1 d
C19 C 0.59871(16) 0.1507(6) 0.7353(2) 0.0491(8) Uani 1 1 d
H19 H 0.5595(18) 0.137(6) 0.702(3) 0.059 Uiso 1 1 d
C1A C 0.4318(2) 0.4627(9) 0.1908(3) 0.0747(12) Uani 1 1 d
H1A H 0.451(2) 0.404(8) 0.128(3) 0.090 Uiso 1 1 d

loop_
_atom_site_aniso_label
_atom_site_aniso_U_11
_atom_site_aniso_U_22
_atom_site_aniso_U_33
_atom_site_aniso_U_23
_atom_site_aniso_U_13
_atom_site_aniso_U_12
N1 0.0381(14) 0.0461(14) 0.0411(14) 0.0042(11) -0.0047(10) 0.0014(12)
N2 0.0470(16) 0.0582(17) 0.0443(15) 0.0064(12) 0.0007(13) 0.0001(13)
N3 0.0349(13) 0.0718(19) 0.0473(16) 0.0155(14) -0.0046(11) 0.0023(14)
N4 0.0412(14) 0.0549(15) 0.0469(15) 0.0017(12) -0.0037(12) -0.0039(12)
C5 0.0422(17) 0.0549(18) 0.0359(17) -0.0004(14) 0.0048(13) 0.0037(15)
C6 0.0417(18) 0.0470(17) 0.0432(18) -0.0067(14) 0.0018(13) 0.0028(15)
C7 0.0395(16) 0.0464(17) 0.0436(17) 0.0000(14) 0.0009(13) -0.0010(14)
C8 0.0410(17) 0.057(2) 0.0483(19) 0.0006(16) 0.0060(14) 0.0041(15)
C9 0.0420(18) 0.0557(19) 0.0458(18) 0.0018(16) 0.0061(13) 0.0148(16)
C10 0.0439(17) 0.0443(17) 0.0403(16) -0.0021(14) -0.0018(13) -0.0003(14)
N11 0.0626(18) 0.0571(17) 0.064(2) -0.0085(15) -0.0082(15) -0.0007(15)
C12 0.057(2) 0.0458(19) 0.049(2) 0.0071(14) 0.0017(15) 0.0012(16)
C13 0.0476(18) 0.056(2) 0.0469(19) 0.0019(15) -0.0025(15) -0.0041(15)
C14 0.053(2) 0.0525(19) 0.052(2) 0.0111(17) -0.0019(15) -0.0007(17)
C15 0.0416(19) 0.100(3) 0.057(2) 0.010(2) 0.0020(16) -0.009(2)
C16 0.0390(17) 0.0525(19) 0.055(2) -0.0058(16) -0.0044(16) 0.0100(16)
C17 0.063(2) 0.050(2) 0.054(2) 0.0096(17) 0.0040(18) 0.0068(17)
C18 0.053(2) 0.0506(19) 0.054(2) -0.0011(15) 0.0017(17) -0.0133(17)
C1 0.062(2) 0.056(2) 0.058(2) 0.0022(17) 0.0052(18) -0.0098(18)
C2 0.0445(18) 0.061(2) 0.050(2) 0.0089(17) -0.0029(15) -0.0025(17)
C3 0.049(2) 0.073(2) 0.062(2) 0.006(2) 0.0027(17) 0.014(2)
C4 0.067(2) 0.072(3) 0.065(3) 0.020(2) -0.007(2) -0.007(2)
C11 0.052(2) 0.073(3) 0.049(2) -0.0015(19) -0.0011(16) 0.0023(18)
N6 0.092(3) 0.074(2) 0.081(3) 0.007(2) -0.022(2) -0.003(2)
C19 0.0484(18) 0.055(2) 0.0437(18) -0.0049(15) -0.0048(15) -0.0078(16)
C1A 0.057(2) 0.108(4) 0.060(3) -0.008(3) -0.0054(19) 0.005(3)

loop_
_atom_type_symbol
_atom_type_description
_atom_type_scat_dispersion_real
_atom_type_scat_dispersion_imag
_atom_type_scat_source
C C 0.0033 0.0016 'International Tables Vol C Tables 4.2.6.8 and 6.1.1.4'
H H 0.0000 0.0000 'International Tables Vol C Tables 4.2.6.8 and 6.1.1.4'
N N 0.0061 0.0033 'International Tables Vol C Tables 4.2.6.8 and 6.1.1.4'

loop_
_geom_angle_atom_site_label_1
_geom_angle_atom_site_label_2
_geom_angle_atom_site_label_3
_geom_angle
C14 N1 C16 126.4(3)
C14 N1 C2 106.3(3)
C2 N1 C16 127.2(3)
N4 N2 C5 115.1(2)
C15 N3 C3 125.9(4)
C4 N3 C15 106.5(4)
C4 N3 C3 127.5(3)
N2 N4 C10 115.0(2)
C8 C5 N2 114.9(3)
C8 C5 C13 121.2(3)
C13 C5 N2 123.9(3)
C7 C6 C12 119.1(3)
C7 C6 C16 119.8(3)
C12 C6 C16 121.1(3)
C6 C7 C10 120.8(3)
C5 C8 C9 119.5(3)
C8 C9 C3 120.3(3)
C17 C9 C8 119.0(3)
C17 C9 C3 120.8(3)
C7 C10 N4 115.6(3)
C19 C10 N4 124.5(3)
C19 C10 C7 119.9(3)
C14 N11 C11 103.7(3)
C6 C12 C18 120.4(3)
C5 C13 C1 118.9(3)
N11 C14 N1 112.6(3)
C1A C15 N3 106.4(4)
N1 C16 C6 111.1(3)
C1 C17 C9 120.9(3)
C19 C18 C12 120.4(3)
C17 C1 C13 120.6(3)
C11 C2 N1 106.0(3)
N3 C3 C9 111.3(3)
N6 C4 N3 112.5(4)
C2 C11 N11 111.4(3)
C4 N6 C1A 104.0(4)
C18 C19 C10 119.4(3)
C15 C1A N6 110.6(4)

loop_
_geom_bond_atom_site_label_1
_geom_bond_atom_site_label_2
_geom_bond_distance
N1 C14 1.351(4)
N1 C16 1.466(4)
N1 C2 1.364(4)
N2 N4 1.247(3)
N2 C5 1.434(4)
N3 C15 1.376(5)
N3 C3 1.469(5)
N3 C4 1.345(5)
N4 C10 1.439(4)
C5 C8 1.384(4)
C5 C13 1.387(5)
C6 C7 1.379(5)
C6 C12 1.382(5)
C6 C16 1.514(5)
C7 C10 1.392(5)
C8 C9 1.407(5)
C9 C17 1.385(5)
C9 C3 1.510(5)
C10 C19 1.384(5)
N11 C14 1.313(5)
N11 C11 1.374(5)
C12 C18 1.392(5)
C13 C1 1.389(5)
C15 C1A 1.333(6)
C17 C1 1.380(6)
C18 C19 1.380(5)
C2 C11 1.340(5)
C4 N6 1.315(6)
N6 C1A 1.390(6)
